data_9015609
loop_
_publ_author_name
'Caignaert, V.'
'Nguyen, N.'
'Hervieu, M.'
'Raveau, B.'

_publ_section_title
;
 Sr2Mn2O5, an oxygen-defect perovskite with Mn(III) in square
 pyramidal coordination
;
_journal_name_full 'Materials Research Bulletin'
_journal_page_first 479
_journal_page_last 484
_journal_paper_doi 10.1016/0025-5408(85)90101-1
_journal_volume 20
_journal_year 1985
_chemical_formula_sum 'Mn2 O5 Sr2'
_space_group_IT_number 55
_symmetry_space_group_name_Hall '-P 2 2ab'
_symmetry_space_group_name_H-M 'P b a m'
_cell_angle_alpha 90
_cell_angle_beta 90
_cell_angle_gamma 90
_cell_formula_units_Z 2
_cell_length_a 5.523
_cell_length_b 10.761
_cell_length_c 3.811
_cell_volume 226.499
_database_code_amcsd 0014316
_exptl_crystal_density_diffrn 2.784
_cod_duplicate_entry 1001352
_cod_database_code 9015609
_amcsd_formula_title 'Mn2 O5 Sr2'

loop_
_space_group_symop_operation_xyz
x,y,z
1/2+x,1/2-y,z
1/2-x,1/2+y,-z
1/2-x,1/2+y,z
1/2+x,1/2-y,-z
x,y,-z
-x,-y,z
-x,-y,-z

loop_
_atom_site_label
_atom_site_fract_x
_atom_site_fract_y
_atom_site_fract_z
Sr1 0.2847(1) 0.3631(1) 0.5
Mn1 0.25830 0.12360 0.00000
O1 0.27900 0.09120 0.50000
O2 0.55300 0.22590 0.00000
O3 0.00000 0.00000 0.00000

loop_
_cod_related_entry_id
_cod_related_entry_database
_cod_related_entry_code
1 AMCSD 0014316
